data_4024742
loop_
_publ_author_name
'Qingyi Li'
'Paul Hurley'
'Hui Ding'
'Andrew G. Roberts'
'Radha Akella'
'Patrick G. Harran'

_publ_section_title
;
Exploring Symmetry-Based Logic for a Synthesis of Palau'amine
;
_journal_name_full 'Journal of Organic Chemistry'
_journal_page_first 5909
_journal_page_last 5919
_journal_paper_doi 10.1021/jo900755r
_journal_volume 74
_journal_year 2009
_chemical_formula_moiety 'C34 H34 N8 O2'
_chemical_formula_sum 'C34 H34 N8 O2'
_chemical_formula_weight 586.70
_chemical_name_systematic
; 
 ? 
;
_space_group_IT_number 2
_symmetry_cell_setting triclinic
_symmetry_space_group_name_Hall '-P 1'
_symmetry_space_group_name_H-M 'P -1'
_atom_sites_solution_hydrogens geom
_atom_sites_solution_primary direct
_atom_sites_solution_secondary difmap
_audit_creation_method SHELXL-97
_cell_angle_alpha 101.7740(18)
_cell_angle_beta 101.7910(16)
_cell_angle_gamma 97.4190(19)
_cell_formula_units_Z 2
_cell_length_a 10.5970(4)
_cell_length_b 11.4680(5)
_cell_length_c 13.4690(7)
_cell_measurement_reflns_used 142
_cell_measurement_temperature 295(2)
_cell_measurement_theta_max 0.2
_cell_measurement_theta_min 0.0
_cell_volume 1543.47(12)
_computing_cell_refinement 'HKL2000 v095.373'
_computing_data_collection 'collect, Nonius 1999'
_computing_data_reduction 'HKL2000 v095.373'
_computing_publication_material 'XCIF (Sheldrick and Bruker 1997)'
_computing_structure_refinement 'SHELXL-97 (Sheldrick, 1997)'
_computing_structure_solution 'SHELXS-97 (Sheldrick, 1990)'
_diffrn_ambient_temperature 295(2)
_diffrn_measured_fraction_theta_full 0.978
_diffrn_measured_fraction_theta_max 0.978
_diffrn_measurement_device_type 'Kappa CCD'
_diffrn_measurement_method Collect
_diffrn_radiation_monochromator graphite
_diffrn_radiation_source 'fine-focus sealed tube'
_diffrn_radiation_type MoK\a
_diffrn_radiation_wavelength 0.71073
_diffrn_reflns_av_R_equivalents 0.0000
_diffrn_reflns_av_sigmaI/netI 0.0751
_diffrn_reflns_limit_h_max 11
_diffrn_reflns_limit_h_min 0
_diffrn_reflns_limit_k_max 12
_diffrn_reflns_limit_k_min -13
_diffrn_reflns_limit_l_max 14
_diffrn_reflns_limit_l_min -15
_diffrn_reflns_number 5686
_diffrn_reflns_theta_full 25.81
_diffrn_reflns_theta_max 25.81
_diffrn_reflns_theta_min 2.91
_exptl_absorpt_coefficient_mu 0.082
_exptl_absorpt_correction_type none
_exptl_crystal_colour colorless
_exptl_crystal_density_diffrn 1.262
_exptl_crystal_density_method 'not measured'
_exptl_crystal_description plate
_exptl_crystal_F_000 620
_exptl_crystal_size_max 0.20
_exptl_crystal_size_mid 0.12
_exptl_crystal_size_min 0.04
_refine_diff_density_max 0.178
_refine_diff_density_min -0.255
_refine_diff_density_rms 0.041
_refine_ls_extinction_method none
_refine_ls_goodness_of_fit_ref 0.992
_refine_ls_hydrogen_treatment mixed
_refine_ls_matrix_type full
_refine_ls_number_parameters 533
_refine_ls_number_reflns 5686
_refine_ls_number_restraints 0
_refine_ls_restrained_S_all 0.992
_refine_ls_R_factor_all 0.0851
_refine_ls_R_factor_gt 0.0524
_refine_ls_shift/su_max 0.000
_refine_ls_shift/su_mean 0.000
_refine_ls_structure_factor_coef Fsqd
_refine_ls_weighting_details 'calc w=1/[\s^2^(Fo^2^)+(0.0839P)^2^+0.0000P] where P=(Fo^2^+2Fc^2^)/3'
_refine_ls_weighting_scheme calc
_refine_ls_wR_factor_gt 0.1257
_refine_ls_wR_factor_ref 0.1432
_reflns_number_gt 3061
_reflns_number_total 5686
_reflns_threshold_expression >2sigma(I)
_cod_data_source_file jo900755r_si_001.cif
_cod_data_source_block shelxl
_cod_database_code 4024742

loop_
_symmetry_equiv_pos_as_xyz
'x, y, z'
'-x, -y, -z'

loop_
_atom_site_label
_atom_site_type_symbol
_atom_site_fract_x
_atom_site_fract_y
_atom_site_fract_z
_atom_site_U_iso_or_equiv
_atom_site_adp_type
_atom_site_occupancy
_atom_site_symmetry_multiplicity
_atom_site_calc_flag
_atom_site_refinement_flags
_atom_site_disorder_assembly
_atom_site_disorder_group
H1 H 0.318(3) 0.892(3) 0.539(3) 0.082(9) Uiso 1 1 d . . .
H2 H 0.151(3) 0.727(3) 0.518(3) 0.090(10) Uiso 1 1 d . . .
H3 H -0.003(3) 0.647(3) 0.359(2) 0.098(11) Uiso 1 1 d . . .
H4 H 0.007(3) 0.730(2) 0.209(2) 0.074(8) Uiso 1 1 d . . .
H71 H 0.419(2) 1.0503(19) 0.4709(19) 0.042(6) Uiso 1 1 d . . .
H72 H 0.327(3) 1.087(2) 0.3722(19) 0.064(8) Uiso 1 1 d . . .
H91 H 0.181(3) 1.012(3) 0.216(2) 0.067(8) Uiso 1 1 d . . .
H92 H 0.102(3) 0.876(2) 0.135(2) 0.064(8) Uiso 1 1 d . . .
H121 H 0.665(2) 0.757(2) 0.1510(17) 0.049(7) Uiso 1 1 d . . .
H122 H 0.798(3) 0.846(2) 0.1675(19) 0.061(8) Uiso 1 1 d . . .
H13 H 0.701(2) 0.917(2) 0.0189(19) 0.063(8) Uiso 1 1 d . . .
H14 H 0.459(2) 0.8002(19) -0.0739(19) 0.044(6) Uiso 1 1 d . . .
H151 H 0.672(2) 1.102(2) 0.266(2) 0.056(7) Uiso 1 1 d . . .
H152 H 0.717(2) 1.073(2) 0.158(2) 0.058(7) Uiso 1 1 d . . .
H16 H 0.878(3) 1.026(2) 0.345(2) 0.067(8) Uiso 1 1 d . . .
H171 H 1.050(4) 1.143(3) 0.298(2) 0.090(10) Uiso 1 1 d . . .
H172 H 0.944(6) 1.149(5) 0.183(5) 0.20(3) Uiso 1 1 d . . .
H19 H 0.894(2) 0.842(2) -0.0453(17) 0.050(7) Uiso 1 1 d . . .
H20 H 1.016(3) 0.695(2) -0.016(2) 0.069(8) Uiso 1 1 d . . .
H211 H 0.861(2) 0.496(2) -0.0544(18) 0.047(6) Uiso 1 1 d . . .
H212 H 0.932(3) 0.554(2) 0.071(2) 0.063(8) Uiso 1 1 d . . .
H221 H 0.587(3) 0.493(2) 0.0627(19) 0.064(8) Uiso 1 1 d . . .
H222 H 0.685(3) 0.396(3) 0.018(2) 0.065(8) Uiso 1 1 d . . .
H23 H 0.742(3) 0.553(3) 0.225(3) 0.095(11) Uiso 1 1 d . . .
H241 H 0.840(3) 0.406(3) 0.281(3) 0.091(10) Uiso 1 1 d . . .
H242 H 0.807(3) 0.320(3) 0.153(3) 0.104(11) Uiso 1 1 d . . .
H271 H 0.590(3) 0.283(3) -0.282(2) 0.080(9) Uiso 1 1 d . . .
H272 H 0.662(3) 0.394(3) -0.317(3) 0.099(12) Uiso 1 1 d . . .
H301 H 0.640(3) 0.580(3) -0.357(2) 0.081(10) Uiso 1 1 d . . .
H302 H 0.539(3) 0.674(3) -0.354(2) 0.079(9) Uiso 1 1 d . . .
H31 H 0.367(3) 0.200(3) -0.372(2) 0.095(11) Uiso 1 1 d . . .
H32 H 0.168(4) 0.229(4) -0.481(3) 0.125(14) Uiso 1 1 d . . .
H33 H 0.151(4) 0.423(3) -0.516(3) 0.133(15) Uiso 1 1 d . . .
H34 H 0.329(3) 0.585(3) -0.449(2) 0.078(10) Uiso 1 1 d . . .
C1 C 0.2543(3) 0.8596(3) 0.4703(2) 0.0632(8) Uani 1 1 d . . .
C2 C 0.1572(3) 0.7623(3) 0.4592(3) 0.0759(9) Uani 1 1 d . . .
C3 C 0.0676(3) 0.7139(3) 0.3651(3) 0.0782(10) Uani 1 1 d . . .
C4 C 0.0747(3) 0.7662(3) 0.2810(2) 0.0641(8) Uani 1 1 d . . .
C5 C 0.1713(2) 0.8635(2) 0.29116(19) 0.0511(7) Uani 1 1 d . . .
C6 C 0.2623(3) 0.9113(2) 0.3868(2) 0.0519(7) Uani 1 1 d . . .
C7 C 0.3693(3) 1.0165(2) 0.3959(2) 0.0539(7) Uani 1 1 d . . .
C8 C 0.4318(2) 0.9391(2) 0.24030(19) 0.0426(6) Uani 1 1 d . . .
C9 C 0.1824(3) 0.9195(3) 0.2008(2) 0.0521(7) Uani 1 1 d . . .
C10 C 0.3133(3) 0.8669(2) 0.0696(2) 0.0446(6) Uani 1 1 d . . .
C11 C 0.4535(2) 0.86795(19) 0.07261(18) 0.0429(6) Uani 1 1 d . . .
C12 C 0.6991(3) 0.8332(3) 0.1416(2) 0.0493(7) Uani 1 1 d . . .
C13 C 0.6587(3) 0.8384(2) 0.02616(18) 0.0455(6) Uani 1 1 d . . .
C14 C 0.5139(3) 0.8314(2) -0.0026(2) 0.0463(6) Uani 1 1 d . . .
C15 C 0.7192(3) 1.0494(2) 0.2253(2) 0.0506(7) Uani 1 1 d . . .
C16 C 0.8581(3) 1.0686(3) 0.2838(2) 0.0657(8) Uani 1 1 d . . .
C17 C 0.9569(4) 1.1246(4) 0.2564(4) 0.0953(12) Uani 1 1 d . . .
O1 O 0.22041(18) 0.83938(16) -0.00620(13) 0.0586(5) Uani 1 1 d . . .
N1 N 0.46844(19) 0.98469(17) 0.33752(15) 0.0481(5) Uani 1 1 d . . .
N2 N 0.30690(19) 0.90565(16) 0.17113(15) 0.0443(5) Uani 1 1 d . . .
N3 N 0.51711(19) 0.91250(18) 0.17668(15) 0.0490(5) Uani 1 1 d . . .
N4 N 0.65430(19) 0.92375(17) 0.21379(15) 0.0465(5) Uani 1 1 d . . .
C18 C 0.7072(2) 0.7433(2) -0.04813(18) 0.0441(6) Uani 1 1 d . . .
C19 C 0.8554(3) 0.7646(3) -0.0339(2) 0.0552(7) Uani 1 1 d . . .
C20 C 0.9252(3) 0.6805(3) -0.0166(2) 0.0601(8) Uani 1 1 d . . .
C21 C 0.8691(3) 0.5660(3) 0.0061(3) 0.0556(7) Uani 1 1 d . . .
C22 C 0.6810(3) 0.4773(3) 0.0653(2) 0.0540(7) Uani 1 1 d . . .
C23 C 0.7467(3) 0.4839(3) 0.1758(2) 0.0608(8) Uani 1 1 d . . .
C24 C 0.8010(4) 0.3985(3) 0.2076(3) 0.0786(10) Uani 1 1 d . . .
C25 C 0.6291(2) 0.5461(2) -0.15158(18) 0.0442(6) Uani 1 1 d . . .
C26 C 0.6513(3) 0.7436(2) -0.16167(19) 0.0524(7) Uani 1 1 d . . .
C27 C 0.5910(4) 0.3660(3) -0.2838(2) 0.0664(9) Uani 1 1 d . . .
C28 C 0.4645(3) 0.3797(2) -0.3498(2) 0.0586(7) Uani 1 1 d . . .
C29 C 0.4503(3) 0.4915(2) -0.3719(2) 0.0601(8) Uani 1 1 d . . .
C30 C 0.5626(4) 0.5967(3) -0.3314(2) 0.0664(8) Uani 1 1 d . . .
C31 C 0.3610(4) 0.2829(3) -0.3888(2) 0.0751(9) Uani 1 1 d . . .
C32 C 0.2459(4) 0.2956(5) -0.4500(3) 0.0902(12) Uani 1 1 d . . .
C33 C 0.2309(4) 0.4059(5) -0.4730(3) 0.0898(12) Uani 1 1 d . . .
C34 C 0.3334(4) 0.5048(4) -0.4333(2) 0.0788(10) Uani 1 1 d . . .
O2 O 0.6492(2) 0.83284(16) -0.19768(14) 0.0727(6) Uani 1 1 d . . .
N5 N 0.74341(18) 0.57945(17) 0.03133(15) 0.0445(5) Uani 1 1 d . . .
N6 N 0.65927(18) 0.61738(16) -0.04830(15) 0.0415(5) Uani 1 1 d . . .
N7 N 0.6212(2) 0.43286(18) -0.17420(16) 0.0562(6) Uani 1 1 d . . .
N8 N 0.6089(2) 0.62717(17) -0.21667(15) 0.0515(6) Uani 1 1 d . . .

loop_
_atom_site_aniso_label
_atom_site_aniso_U_11
_atom_site_aniso_U_22
_atom_site_aniso_U_33
_atom_site_aniso_U_23
_atom_site_aniso_U_13
_atom_site_aniso_U_12
C1 0.0593(19) 0.083(2) 0.0491(18) 0.0154(15) 0.0208(15) 0.0061(17)
C2 0.076(2) 0.096(2) 0.062(2) 0.0298(18) 0.0278(18) 0.0042(19)
C3 0.073(2) 0.085(2) 0.077(2) 0.0191(18) 0.0328(19) -0.0086(19)
C4 0.0549(18) 0.075(2) 0.060(2) 0.0102(15) 0.0204(15) -0.0002(16)
C5 0.0449(16) 0.0594(16) 0.0495(16) 0.0084(12) 0.0181(13) 0.0080(14)
C6 0.0499(16) 0.0578(16) 0.0498(16) 0.0084(12) 0.0201(13) 0.0091(13)
C7 0.0527(17) 0.0595(17) 0.0448(17) 0.0008(13) 0.0151(14) 0.0068(14)
C8 0.0443(15) 0.0390(13) 0.0448(16) 0.0065(11) 0.0145(12) 0.0072(11)
C9 0.0439(16) 0.0614(18) 0.0520(17) 0.0109(13) 0.0146(14) 0.0113(14)
C10 0.0482(16) 0.0427(14) 0.0421(16) 0.0097(11) 0.0112(13) 0.0058(12)
C11 0.0491(16) 0.0342(12) 0.0441(15) 0.0087(10) 0.0114(12) 0.0035(11)
C12 0.0519(18) 0.0489(16) 0.0506(16) 0.0108(12) 0.0168(13) 0.0159(14)
C13 0.0502(16) 0.0417(14) 0.0464(15) 0.0086(11) 0.0168(12) 0.0096(12)
C14 0.0547(17) 0.0414(13) 0.0435(16) 0.0104(11) 0.0135(14) 0.0073(12)
C15 0.0488(17) 0.0483(15) 0.0510(17) 0.0025(13) 0.0150(14) 0.0054(13)
C16 0.050(2) 0.072(2) 0.065(2) 0.0007(16) 0.0092(16) 0.0058(15)
C17 0.057(2) 0.097(3) 0.123(4) 0.001(2) 0.026(2) 0.014(2)
O1 0.0497(11) 0.0760(13) 0.0450(11) 0.0103(9) 0.0071(9) 0.0064(9)
N1 0.0486(13) 0.0498(12) 0.0440(13) 0.0031(10) 0.0156(10) 0.0070(10)
N2 0.0412(12) 0.0483(12) 0.0418(12) 0.0073(9) 0.0098(10) 0.0079(9)
N3 0.0397(13) 0.0589(13) 0.0428(13) 0.0017(9) 0.0089(10) 0.0068(10)
N4 0.0422(12) 0.0473(12) 0.0477(12) 0.0049(9) 0.0119(10) 0.0081(10)
C18 0.0472(15) 0.0406(13) 0.0468(15) 0.0097(10) 0.0189(12) 0.0045(11)
C19 0.0539(18) 0.0461(16) 0.0634(18) 0.0050(13) 0.0264(14) -0.0062(15)
C20 0.0439(18) 0.068(2) 0.0672(19) 0.0043(14) 0.0251(14) 0.0036(16)
C21 0.0459(17) 0.0568(17) 0.0633(19) 0.0061(15) 0.0168(15) 0.0123(14)
C22 0.0527(18) 0.0533(16) 0.0608(19) 0.0205(14) 0.0164(14) 0.0112(14)
C23 0.074(2) 0.0612(18) 0.0513(18) 0.0145(15) 0.0197(15) 0.0190(16)
C24 0.105(3) 0.075(2) 0.057(2) 0.0202(18) 0.0083(19) 0.034(2)
C25 0.0433(15) 0.0449(15) 0.0473(15) 0.0095(12) 0.0186(12) 0.0086(12)
C26 0.0645(18) 0.0463(16) 0.0521(17) 0.0112(13) 0.0267(14) 0.0096(14)
C27 0.085(2) 0.0485(18) 0.0601(19) -0.0030(14) 0.0176(18) 0.0167(17)
C28 0.0685(19) 0.0560(17) 0.0473(16) 0.0005(13) 0.0185(14) 0.0083(15)
C29 0.073(2) 0.0659(19) 0.0406(16) 0.0053(13) 0.0196(15) 0.0134(16)
C30 0.093(3) 0.064(2) 0.0428(17) 0.0129(14) 0.0220(17) 0.0081(18)
C31 0.087(3) 0.072(2) 0.0547(19) -0.0050(16) 0.0207(19) 0.000(2)
C32 0.081(3) 0.110(3) 0.063(2) -0.004(2) 0.019(2) -0.003(3)
C33 0.070(3) 0.136(4) 0.054(2) 0.001(2) 0.0116(19) 0.024(3)
C34 0.095(3) 0.096(3) 0.0482(19) 0.0130(18) 0.0184(19) 0.032(2)
O2 0.1138(18) 0.0476(11) 0.0618(12) 0.0204(9) 0.0286(12) 0.0083(11)
N5 0.0356(11) 0.0496(12) 0.0527(13) 0.0150(9) 0.0147(10) 0.0119(9)
N6 0.0425(12) 0.0394(11) 0.0454(12) 0.0110(9) 0.0149(9) 0.0090(9)
N7 0.0645(15) 0.0469(13) 0.0548(14) 0.0038(10) 0.0146(11) 0.0136(11)
N8 0.0661(15) 0.0464(12) 0.0448(13) 0.0107(10) 0.0199(11) 0.0092(11)

loop_
_atom_type_symbol
_atom_type_description
_atom_type_scat_dispersion_real
_atom_type_scat_dispersion_imag
_atom_type_scat_source
C C 0.0033 0.0016 'International Tables Vol C Tables 4.2.6.8 and 6.1.1.4'
N N 0.0061 0.0033 'International Tables Vol C Tables 4.2.6.8 and 6.1.1.4'
O O 0.0106 0.0060 'International Tables Vol C Tables 4.2.6.8 and 6.1.1.4'
H H 0.0000 0.0000 'International Tables Vol C Tables 4.2.6.8 and 6.1.1.4'

loop_
_geom_angle_atom_site_label_1
_geom_angle_atom_site_label_2
_geom_angle_atom_site_label_3
_geom_angle
_geom_angle_site_symmetry_1
_geom_angle_site_symmetry_3
_geom_angle_publ_flag
C2 C1 C6 120.2(3) . . ?
C3 C2 C1 120.8(3) . . ?
C2 C3 C4 119.1(3) . . ?
C5 C4 C3 120.5(3) . . ?
C4 C5 C6 119.8(3) . . ?
C4 C5 C9 121.4(2) . . ?
C6 C5 C9 118.8(2) . . ?
C1 C6 C5 119.4(3) . . ?
C1 C6 C7 121.5(3) . . ?
C5 C6 C7 119.1(2) . . ?
N1 C7 C6 113.9(2) . . ?
N1 C8 N3 123.8(2) . . ?
N1 C8 N2 132.1(2) . . ?
N3 C8 N2 104.00(19) . . ?
N2 C9 C5 110.7(2) . . ?
O1 C10 N2 125.7(2) . . ?
O1 C10 C11 128.5(2) . . ?
N2 C10 C11 105.7(2) . . ?
C14 C11 N3 123.9(2) . . ?
C14 C11 C10 131.1(2) . . ?
N3 C11 C10 105.0(2) . . ?
N4 C12 C13 114.3(2) . . ?
C14 C13 C18 113.1(2) . . ?
C14 C13 C12 108.2(2) . . ?
C18 C13 C12 113.6(2) . . ?
C11 C14 C13 118.6(2) . . ?
N4 C15 C16 110.4(2) . . ?
C17 C16 C15 124.2(4) . . ?
C8 N1 C7 119.0(2) . . ?
C10 N2 C8 112.4(2) . . ?
C10 N2 C9 122.3(2) . . ?
C8 N2 C9 125.1(2) . . ?
C11 N3 C8 112.8(2) . . ?
C11 N3 N4 122.93(19) . . ?
C8 N3 N4 124.17(19) . . ?
N3 N4 C12 107.62(19) . . ?
N3 N4 C15 109.94(19) . . ?
C12 N4 C15 113.9(2) . . ?
N6 C18 C19 110.0(2) . . ?
N6 C18 C26 100.83(18) . . ?
C19 C18 C26 105.4(2) . . ?
N6 C18 C13 114.67(18) . . ?
C19 C18 C13 113.8(2) . . ?
C26 C18 C13 111.0(2) . . ?
C20 C19 C18 122.1(3) . . ?
C19 C20 C21 122.5(3) . . ?
N5 C21 C20 108.4(2) . . ?
N5 C22 C23 109.4(2) . . ?
C24 C23 C22 124.6(3) . . ?
N7 C25 N8 130.4(2) . . ?
N7 C25 N6 123.7(2) . . ?
N8 C25 N6 105.85(19) . . ?
O2 C26 N8 125.8(2) . . ?
O2 C26 C18 125.9(2) . . ?
N8 C26 C18 108.2(2) . . ?
N7 C27 C28 115.4(2) . . ?
C31 C28 C29 119.6(3) . . ?
C31 C28 C27 120.9(3) . . ?
C29 C28 C27 119.5(3) . . ?
C34 C29 C28 119.8(3) . . ?
C34 C29 C30 120.1(3) . . ?
C28 C29 C30 120.1(3) . . ?
N8 C30 C29 113.0(2) . . ?
C32 C31 C28 120.7(4) . . ?
C31 C32 C33 120.2(4) . . ?
C32 C33 C34 119.9(4) . . ?
C29 C34 C33 119.8(4) . . ?
N6 N5 C21 111.3(2) . . ?
N6 N5 C22 114.40(18) . . ?
C21 N5 C22 114.9(2) . . ?
C25 N6 N5 118.69(18) . . ?
C25 N6 C18 109.11(17) . . ?
N5 N6 C18 110.67(17) . . ?
C25 N7 C27 120.1(2) . . ?
C26 N8 C25 111.2(2) . . ?
C26 N8 C30 121.2(2) . . ?
C25 N8 C30 127.3(2) . . ?

loop_
_geom_bond_atom_site_label_1
_geom_bond_atom_site_label_2
_geom_bond_distance
_geom_bond_site_symmetry_2
_geom_bond_publ_flag
C1 C2 1.379(4) . ?
C1 C6 1.386(4) . ?
C2 C3 1.378(5) . ?
C3 C4 1.396(4) . ?
C4 C5 1.377(4) . ?
C5 C6 1.400(3) . ?
C5 C9 1.505(4) . ?
C6 C7 1.512(4) . ?
C7 N1 1.474(3) . ?
C8 N1 1.265(3) . ?
C8 N3 1.388(3) . ?
C8 N2 1.409(3) . ?
C9 N2 1.473(3) . ?
C10 O1 1.220(3) . ?
C10 N2 1.367(3) . ?
C10 C11 1.476(4) . ?
C11 C14 1.331(3) . ?
C11 N3 1.383(3) . ?
C12 N4 1.467(3) . ?
C12 C13 1.542(4) . ?
C13 C14 1.492(4) . ?
C13 C18 1.537(3) . ?
C15 N4 1.477(3) . ?
C15 C16 1.485(4) . ?
C16 C17 1.314(5) . ?
N3 N4 1.417(3) . ?
C18 N6 1.467(3) . ?
C18 C19 1.523(4) . ?
C18 C26 1.524(3) . ?
C19 C20 1.318(4) . ?
C20 C21 1.486(4) . ?
C21 N5 1.459(3) . ?
C22 N5 1.470(3) . ?
C22 C23 1.492(4) . ?
C23 C24 1.300(4) . ?
C25 N7 1.259(3) . ?
C25 N8 1.409(3) . ?
C25 N6 1.411(3) . ?
C26 O2 1.220(3) . ?
C26 N8 1.356(3) . ?
C27 N7 1.467(3) . ?
C27 C28 1.495(4) . ?
C28 C31 1.386(4) . ?
C28 C29 1.394(4) . ?
C29 C34 1.386(4) . ?
C29 C30 1.505(4) . ?
C30 N8 1.476(3) . ?
C31 C32 1.369(5) . ?
C32 C33 1.383(5) . ?
C33 C34 1.396(5) . ?
N5 N6 1.426(3) . ?
